data_4102949
loop_
_publ_author_name
'Natsuko Motokawa'
'Satoshi Matsunaga'
'Shinya Takaishi'
'Hitoshi Miyasaka'
'Masahiro Yamashita'
'Kim R. Dunbar'

_publ_section_title
;
 Reversible Magnetism between an Antiferromagnet and a Ferromagnet Related
 to Solvation/Desolvation in a Robust Layered [Ru2]2TCNQ Charge-Transfer
 System
;
_journal_name_full 'Journal of the American Chemical Society'
_journal_page_first 11943
_journal_page_last 11951
_journal_paper_doi 10.1021/ja102412g
_journal_volume 132
_journal_year 2010
_chemical_formula_moiety 'C70 H40 Cl8 N4 O18 Ru4 '
_chemical_formula_sum 'C70 H40 Cl8 N4 O18 Ru4'
_chemical_formula_weight 1913.01
_space_group_IT_number 2
_symmetry_cell_setting triclinic
_symmetry_Int_Tables_number 2
_symmetry_space_group_name_Hall '-P 1'
_symmetry_space_group_name_H-M 'P -1'
_cell_angle_alpha 84.078(10)
_cell_angle_beta 85.712(11)
_cell_angle_gamma 79.834(9)
_cell_formula_units_Z 1
_cell_length_a 10.024(3)
_cell_length_b 12.034(4)
_cell_length_c 15.707(5)
_cell_measurement_reflns_used 4727
_cell_measurement_temperature 103.1
_cell_measurement_theta_max 27.5
_cell_measurement_theta_min 3.2
_cell_volume 1851.9(10)
_computing_cell_refinement CrystalClear
_computing_data_collection CrystalClear
_computing_data_reduction CrystalStructure
_computing_publication_material 'CrystalStructure 3.8'
_computing_structure_refinement SHELXL
_computing_structure_solution SIR92
_diffrn_ambient_temperature 103.1
_diffrn_detector_area_resol_mean 7.31
_diffrn_measured_fraction_theta_full 0.972
_diffrn_measured_fraction_theta_max 0.746
_diffrn_measurement_device_type 'Rigaku Saturn'
_diffrn_measurement_method \w
_diffrn_radiation_type 'Mo K\a'
_diffrn_radiation_wavelength 0.71075
_diffrn_reflns_av_R_equivalents 0.022
_diffrn_reflns_limit_h_max 12
_diffrn_reflns_limit_h_min -13
_diffrn_reflns_limit_k_max 15
_diffrn_reflns_limit_k_min -13
_diffrn_reflns_limit_l_max 19
_diffrn_reflns_limit_l_min -20
_diffrn_reflns_number 12420
_diffrn_reflns_theta_full 25.00
_diffrn_reflns_theta_max 25.00
_exptl_absorpt_coefficient_mu 1.160
_exptl_absorpt_correction_T_max 0.948
_exptl_absorpt_correction_T_min 0.869
_exptl_absorpt_correction_type multi-scan
_exptl_absorpt_process_details 'Jacobson, R. (1998) Private communication'
_exptl_crystal_colour darkgreen
_exptl_crystal_density_diffrn 1.715
_exptl_crystal_density_method 'not measured'
_exptl_crystal_description block
_exptl_crystal_F_000 944.00
_exptl_crystal_size_max 0.14
_exptl_crystal_size_mid 0.13
_exptl_crystal_size_min 0.05
_refine_diff_density_max 2.14
_refine_diff_density_min -0.80
_refine_ls_extinction_method none
_refine_ls_goodness_of_fit_ref 1.079
_refine_ls_hydrogen_treatment refall
_refine_ls_number_parameters 488
_refine_ls_number_reflns 6340
_refine_ls_R_factor_gt 0.0485
_refine_ls_shift/su_max 0.0000
_refine_ls_structure_factor_coef Fsqd
_refine_ls_weighting_details 'w = 1/[\s^2^(Fo^2^)+(0.0857P)^2^+1.9162P] where P=(Fo^2^+2Fc^2^)/3'
_refine_ls_weighting_scheme calc
_refine_ls_wR_factor_ref 0.1417
_reflns_number_gt 4792
_reflns_number_total 6340
_reflns_threshold_expression F^2^>2.0\s(F^2^)
_cod_data_source_file ja102412g_si_003.cif
_cod_data_source_block '__Ru-o-ClPhCO2-TCNQMeO_comp1-dry'
_cod_original_formula_sum 'C70 H40 Cl8 N4 O18 Ru4 '
_cod_database_code 4102949

loop_
_symmetry_equiv_pos_site_id
_symmetry_equiv_pos_as_xyz
1 +X,+Y,+Z
2 -X,-Y,-Z

loop_
_atom_site_label
_atom_site_type_symbol
_atom_site_fract_x
_atom_site_fract_y
_atom_site_fract_z
_atom_site_U_iso_or_equiv
_atom_site_adp_type
_atom_site_occupancy
_atom_site_symmetry_multiplicity
_atom_site_calc_flag
_atom_site_refinement_flags
Ru(1) Ru 0.55833(4) 0.92603(3) 0.04033(3) 0.02546(14) Uani 1.00 1 d .
Ru(2) Ru 0.95365(4) 0.51793(3) 0.43487(2) 0.02367(14) Uani 1.00 1 d .
Cl(1) Cl -0.01517(15) 1.13175(14) 0.06617(10) 0.0480(3) Uani 1.00 1 d .
Cl(2) Cl 0.4587(5) 1.0877(3) 0.3057(2) 0.1122(18) Uani 0.63 1 d P
Cl(3) Cl 0.6496(8) 1.3567(6) 0.0370(4) 0.101(2) Uani 0.37 1 d P
Cl(4) Cl 0.68512(19) 0.45051(16) 0.76749(11) 0.0595(4) Uani 1.00 1 d .
Cl(5) Cl 0.9361(2) 0.17638(19) 0.33618(15) 0.0577(6) Uani 0.76 1 d P
Cl(6) Cl 1.2988(11) 0.0966(8) 0.5687(8) 0.098(3) Uani 0.24 1 d P
O(1) O 0.3825(3) 0.8989(3) 0.1036(2) 0.0279(7) Uani 1.00 1 d .
O(2) O 0.2668(3) 1.0435(3) 0.0253(2) 0.0286(7) Uani 1.00 1 d .
O(3) O 0.5831(3) 1.0336(3) 0.1266(2) 0.0310(8) Uani 1.00 1 d .
O(4) O 0.4675(3) 1.1797(2) 0.0478(2) 0.0305(8) Uani 1.00 1 d .
O(5) O 0.7755(3) 0.4768(3) 0.4886(2) 0.0278(7) Uani 1.00 1 d .
O(6) O 0.8674(3) 0.4406(3) 0.6163(2) 0.0282(7) Uani 1.00 1 d .
O(7) O 1.0208(3) 0.3525(3) 0.4132(2) 0.0318(8) Uani 1.00 1 d .
O(8) O 1.1095(3) 0.3162(3) 0.5421(2) 0.0317(8) Uani 1.00 1 d .
O(9) O 0.9354(4) 0.5781(3) -0.1653(2) 0.0397(9) Uani 1.00 1 d .
N(1) N 0.6838(4) 0.7822(4) 0.1115(2) 0.0349(10) Uani 1.00 1 d .
N(2) N 0.8822(4) 0.5524(3) 0.3025(2) 0.0302(9) Uani 1.00 1 d .
C(1) C 0.2714(5) 0.9632(4) 0.0844(3) 0.0304(11) Uani 1.00 1 d .
C(2) C 0.1457(5) 0.9382(5) 0.1324(3) 0.0339(12) Uani 1.00 1 d .
C(3) C 0.1581(6) 0.8351(5) 0.1866(3) 0.0418(14) Uani 1.00 1 d .
C(4) C 0.0485(6) 0.8018(6) 0.2350(4) 0.0502(16) Uani 1.00 1 d .
C(5) C -0.0765(6) 0.8693(6) 0.2307(4) 0.0505(16) Uani 1.00 1 d .
C(6) C -0.0930(6) 0.9712(6) 0.1785(4) 0.0521(17) Uani 1.00 1 d .
C(7) C 0.0174(5) 1.0047(5) 0.1290(3) 0.0386(13) Uani 1.00 1 d .
C(8) C 0.5345(5) 1.1390(4) 0.1127(3) 0.0316(12) Uani 1.00 1 d .
C(9) C 0.5660(5) 1.2159(4) 0.1732(4) 0.0382(13) Uani 1.00 1 d .
C(10) C 0.5446(8) 1.1930(6) 0.2597(4) 0.0585(18) Uani 1.00 1 d .
C(11) C 0.5778(9) 1.2651(7) 0.3172(5) 0.074(2) Uani 1.00 1 d .
C(12) C 0.6369(9) 1.3550(6) 0.2856(5) 0.072(2) Uani 1.00 1 d .
C(13) C 0.6605(9) 1.3779(7) 0.2005(6) 0.077(2) Uani 1.00 1 d .
C(14) C 0.6200(7) 1.3108(6) 0.1421(4) 0.0581(18) Uani 1.00 1 d .
C(15) C 0.7709(5) 0.4427(4) 0.5685(3) 0.0289(11) Uani 1.00 1 d .
C(16) C 0.6468(5) 0.3990(4) 0.6052(3) 0.0348(12) Uani 1.00 1 d .
C(17) C 0.5681(6) 0.3619(5) 0.5500(4) 0.0497(16) Uani 1.00 1 d .
C(18) C 0.4582(6) 0.3089(5) 0.5795(5) 0.0552(17) Uani 1.00 1 d .
C(19) C 0.4293(6) 0.2932(6) 0.6661(5) 0.0584(19) Uani 1.00 1 d .
C(20) C 0.5008(7) 0.3368(6) 0.7235(5) 0.0582(18) Uani 1.00 1 d .
C(21) C 0.6088(6) 0.3899(5) 0.6928(4) 0.0455(15) Uani 1.00 1 d .
C(22) C 1.0813(5) 0.2842(4) 0.4716(3) 0.0295(11) Uani 1.00 1 d .
C(23) C 1.1222(6) 0.1638(5) 0.4562(3) 0.0403(13) Uani 1.00 1 d .
C(24) C 1.0671(8) 0.1135(5) 0.3946(5) 0.0591(18) Uani 1.00 1 d .
C(25) C 1.1166(10) -0.0037(8) 0.3836(6) 0.095(3) Uani 1.00 1 d .
C(26) C 1.2183(10) -0.0616(7) 0.4344(8) 0.109(4) Uani 1.00 1 d .
C(27) C 1.2719(11) -0.0126(8) 0.4918(8) 0.109(3) Uani 1.00 1 d .
C(28) C 1.2203(8) 0.0990(6) 0.5044(5) 0.073(2) Uani 1.00 1 d .
C(29) C 0.7657(5) 0.7043(4) 0.1265(3) 0.0266(11) Uani 1.00 1 d .
C(30) C 0.8649(5) 0.6071(4) 0.1426(3) 0.0273(11) Uani 1.00 1 d .
C(31) C 0.8801(4) 0.5745(4) 0.2305(3) 0.0269(10) Uani 1.00 1 d .
C(32) C 0.9338(5) 0.5520(4) 0.0714(3) 0.0278(11) Uani 1.00 1 d .
C(33) C 0.8999(5) 0.5952(4) -0.0124(3) 0.0299(11) Uani 1.00 1 d .
C(34) C 0.9625(5) 0.5442(4) -0.0826(3) 0.0290(11) Uani 1.00 1 d .
C(35) C 0.8313(6) 0.6751(4) -0.1823(3) 0.0414(14) Uani 1.00 1 d .
H(1) H 0.2443 0.7876 0.1897 0.050 Uiso 1.00 1 c R
H(2) H 0.0598 0.7328 0.2709 0.060 Uiso 1.00 1 c R
H(3) H -0.1523 0.8466 0.2634 0.061 Uiso 1.00 1 c R
H(4) H -0.1797 1.0181 0.1766 0.063 Uiso 1.00 1 c R
H(5) H 0.5592 1.2509 0.3771 0.088 Uiso 1.00 1 c R
H(6) H 0.6622 1.4026 0.3240 0.087 Uiso 1.00 1 c R
H(7) H 0.7047 1.4398 0.1797 0.092 Uiso 1.00 1 c R
H(8) H 0.5890 0.3727 0.4900 0.060 Uiso 1.00 1 c R
H(9) H 0.4044 0.2840 0.5403 0.066 Uiso 1.00 1 c R
H(10) H 0.3593 0.2520 0.6872 0.070 Uiso 1.00 1 c R
H(11) H 0.4760 0.3301 0.7831 0.070 Uiso 1.00 1 c R
H(12) H 1.0805 -0.0408 0.3424 0.114 Uiso 1.00 1 c R
H(13) H 1.2508 -0.1395 0.4277 0.131 Uiso 1.00 1 c R
H(14) H 1.3445 -0.0534 0.5239 0.131 Uiso 1.00 1 c R
H(15) H 0.8324 0.6610 -0.0206 0.036 Uiso 1.00 1 c R
H(16) H 0.8269 0.7264 -0.1372 0.050 Uiso 1.00 1 c R
H(17) H 0.7435 0.6501 -0.1832 0.050 Uiso 1.00 1 c R
H(18) H 0.8525 0.7148 -0.2379 0.050 Uiso 1.00 1 c R

loop_
_atom_site_aniso_label
_atom_site_aniso_U_11
_atom_site_aniso_U_22
_atom_site_aniso_U_33
_atom_site_aniso_U_12
_atom_site_aniso_U_13
_atom_site_aniso_U_23
Ru(1) 0.0222(2) 0.0279(2) 0.0241(2) -0.00117(17) -0.00187(16) 0.00263(17)
Ru(2) 0.0239(2) 0.0309(2) 0.0157(2) -0.00598(17) -0.00232(15) 0.00308(16)
Cl(1) 0.0336(7) 0.0573(9) 0.0489(9) 0.0025(6) -0.0033(6) -0.0027(7)
Cl(2) 0.227(5) 0.092(2) 0.0386(16) -0.096(3) 0.031(2) -0.0174(16)
Cl(3) 0.139(6) 0.088(4) 0.090(4) -0.069(4) 0.000(4) 0.003(3)
Cl(4) 0.0653(11) 0.0711(11) 0.0452(9) -0.0267(9) 0.0180(8) -0.0095(8)
Cl(5) 0.0657(14) 0.0512(13) 0.0625(14) -0.0094(10) -0.0325(11) -0.0145(10)
Cl(6) 0.100(7) 0.073(6) 0.121(8) 0.013(5) -0.063(7) -0.013(5)
O(1) 0.0216(17) 0.033(2) 0.0261(18) -0.0005(14) -0.0008(14) 0.0044(15)
O(2) 0.0191(17) 0.034(2) 0.0290(19) 0.0009(14) 0.0003(14) 0.0021(15)
O(3) 0.0279(19) 0.031(2) 0.033(2) -0.0009(15) 0.0012(15) -0.0046(15)
O(4) 0.0309(19) 0.030(2) 0.0301(19) -0.0025(15) -0.0050(15) -0.0007(15)
O(5) 0.0232(17) 0.036(2) 0.0238(18) -0.0059(14) -0.0056(14) 0.0044(15)
O(6) 0.0232(18) 0.037(2) 0.0221(17) -0.0063(15) 0.0001(14) 0.0112(14)
O(7) 0.036(2) 0.035(2) 0.0227(18) -0.0018(16) -0.0086(15) 0.0008(15)
O(8) 0.035(2) 0.037(2) 0.0252(19) -0.0096(16) -0.0071(15) -0.0000(15)
O(9) 0.049(2) 0.043(2) 0.0195(18) 0.0143(18) -0.0084(16) -0.0011(16)
N(1) 0.031(2) 0.041(2) 0.029(2) 0.002(2) -0.0014(19) 0.001(2)
N(2) 0.033(2) 0.035(2) 0.021(2) -0.0041(19) -0.0037(18) 0.0025(18)
C(1) 0.030(2) 0.033(3) 0.029(2) -0.008(2) -0.000(2) -0.000(2)
C(2) 0.026(2) 0.046(3) 0.031(2) -0.008(2) 0.000(2) -0.008(2)
C(3) 0.040(3) 0.044(3) 0.044(3) -0.017(2) 0.004(2) -0.004(2)
C(4) 0.049(4) 0.056(4) 0.051(4) -0.026(3) 0.002(3) 0.001(3)
C(5) 0.048(3) 0.063(4) 0.047(3) -0.032(3) 0.004(3) -0.002(3)
C(6) 0.023(3) 0.078(5) 0.061(4) -0.013(3) -0.003(2) -0.025(3)
C(7) 0.031(3) 0.053(3) 0.034(3) -0.012(2) -0.003(2) -0.007(2)
C(8) 0.022(2) 0.032(3) 0.042(3) -0.005(2) -0.004(2) -0.008(2)
C(9) 0.028(2) 0.035(3) 0.051(3) 0.001(2) -0.007(2) -0.013(2)
C(10) 0.082(5) 0.059(4) 0.040(3) -0.021(3) -0.012(3) -0.009(3)
C(11) 0.115(7) 0.069(5) 0.043(4) -0.024(5) -0.018(4) -0.008(3)
C(12) 0.094(6) 0.060(5) 0.071(5) -0.023(4) -0.021(4) -0.016(4)
C(13) 0.085(6) 0.067(5) 0.092(6) -0.041(4) -0.014(5) -0.014(4)
C(14) 0.062(4) 0.059(4) 0.059(4) -0.024(3) 0.005(3) -0.010(3)
C(15) 0.027(2) 0.030(2) 0.028(2) -0.006(2) 0.001(2) 0.006(2)
C(16) 0.022(2) 0.034(3) 0.046(3) -0.006(2) 0.004(2) 0.005(2)
C(17) 0.035(3) 0.059(4) 0.056(4) -0.015(3) -0.004(2) 0.004(3)
C(18) 0.032(3) 0.059(4) 0.077(5) -0.015(3) -0.006(3) -0.004(3)
C(19) 0.041(3) 0.058(4) 0.076(5) -0.019(3) 0.022(3) -0.007(3)
C(20) 0.052(4) 0.062(4) 0.061(4) -0.021(3) 0.021(3) -0.004(3)
C(21) 0.044(3) 0.046(3) 0.045(3) -0.012(2) 0.014(2) -0.001(2)
C(22) 0.026(2) 0.033(3) 0.029(2) -0.005(2) -0.000(2) -0.005(2)
C(23) 0.045(3) 0.036(3) 0.040(3) -0.005(2) -0.009(2) -0.003(2)
C(24) 0.070(4) 0.043(4) 0.066(4) -0.007(3) -0.007(3) -0.012(3)
C(25) 0.104(7) 0.084(6) 0.112(8) -0.023(5) -0.029(6) -0.044(6)
C(26) 0.095(7) 0.029(4) 0.202(13) 0.004(4) -0.055(8) 0.001(5)
C(27) 0.090(7) 0.069(6) 0.164(11) 0.009(5) -0.046(7) -0.006(6)
C(28) 0.063(5) 0.056(5) 0.091(6) 0.008(3) -0.012(4) 0.012(4)
C(29) 0.033(2) 0.028(2) 0.017(2) -0.005(2) 0.001(2) 0.001(2)
C(30) 0.030(2) 0.031(2) 0.019(2) -0.002(2) -0.000(2) 0.002(2)
C(31) 0.022(2) 0.026(2) 0.031(3) -0.001(2) -0.001(2) -0.002(2)
C(32) 0.032(2) 0.026(2) 0.025(2) -0.000(2) -0.005(2) -0.005(2)
C(33) 0.032(2) 0.032(2) 0.023(2) 0.002(2) -0.007(2) 0.001(2)
C(34) 0.037(2) 0.030(2) 0.019(2) -0.003(2) -0.004(2) 0.000(2)
C(35) 0.055(3) 0.038(3) 0.025(2) 0.011(2) -0.015(2) 0.000(2)

loop_
_atom_type_symbol
_atom_type_description
_atom_type_scat_dispersion_real
_atom_type_scat_dispersion_imag
_atom_type_scat_source
C C 0.003 0.002
;
International Tables for Crystallography
(1992, Vol. C, Tables 4.2.6.8 and 6.1.1.4)
;
H H 0.000 0.000
;
International Tables for Crystallography
(1992, Vol. C, Table 6.1.1.4)
;
N N 0.006 0.003
;
International Tables for Crystallography
(1992, Vol. C, Tables 4.2.6.8 and 6.1.1.4)
;
O O 0.011 0.006
;
International Tables for Crystallography
(1992, Vol. C, Tables 4.2.6.8 and 6.1.1.4)
;
Cl Cl 0.148 0.159
;
International Tables for Crystallography
(1992, Vol. C, Tables 4.2.6.8 and 6.1.1.4)
;
Ru Ru -1.259 0.836
;
International Tables for Crystallography
(1992, Vol. C, Tables 4.2.6.8 and 6.1.1.4)
;

loop_
_geom_angle_atom_site_label_1
_geom_angle_atom_site_label_2
_geom_angle_atom_site_label_3
_geom_angle
_geom_angle_publ_flag
_geom_angle_site_symmetry_1
_geom_angle_site_symmetry_3
Ru(1) Ru(1) O(1) 89.50(9) yes 2_675 .
Ru(1) Ru(1) O(2) 89.13(9) yes 2_675 2_675
Ru(1) Ru(1) O(3) 89.45(9) yes 2_675 .
Ru(1) Ru(1) O(4) 89.61(9) yes 2_675 2_675
Ru(1) Ru(1) N(1) 175.86(11) yes 2_675 .
O(1) Ru(1) O(2) 178.63(13) yes . 2_675
O(1) Ru(1) O(3) 90.06(14) yes . .
O(1) Ru(1) O(4) 90.17(14) yes . 2_675
O(1) Ru(1) N(1) 94.43(15) yes . .
O(2) Ru(1) O(3) 89.99(14) yes 2_675 .
O(2) Ru(1) O(4) 89.75(14) yes 2_675 2_675
O(2) Ru(1) N(1) 86.94(15) yes 2_675 .
O(3) Ru(1) O(4) 179.02(13) yes . 2_675
O(3) Ru(1) N(1) 91.85(16) yes . .
O(4) Ru(1) N(1) 89.08(16) yes 2_675 .
Ru(2) Ru(2) O(5) 90.24(9) yes 2_766 .
Ru(2) Ru(2) O(6) 88.63(9) yes 2_766 2_766
Ru(2) Ru(2) O(7) 88.94(10) yes 2_766 .
Ru(2) Ru(2) O(8) 90.00(10) yes 2_766 2_766
Ru(2) Ru(2) N(2) 174.80(11) yes 2_766 .
O(5) Ru(2) O(6) 178.81(14) yes . 2_766
O(5) Ru(2) O(7) 90.06(14) yes . .
O(5) Ru(2) O(8) 90.79(14) yes . 2_766
O(5) Ru(2) N(2) 94.77(15) yes . .
O(6) Ru(2) O(7) 90.32(14) yes 2_766 .
O(6) Ru(2) O(8) 88.82(14) yes 2_766 2_766
O(6) Ru(2) N(2) 86.36(15) yes 2_766 .
O(7) Ru(2) O(8) 178.65(15) yes . 2_766
O(7) Ru(2) N(2) 89.67(14) yes . .
O(8) Ru(2) N(2) 91.31(14) yes 2_766 .
Ru(1) O(1) C(1) 119.8(3) yes . .
Ru(1) O(2) C(1) 119.5(3) yes 2_675 .
Ru(1) O(3) C(8) 119.2(3) yes . .
Ru(1) O(4) C(8) 118.8(3) yes 2_675 .
Ru(2) O(5) C(15) 117.6(3) yes . .
Ru(2) O(6) C(15) 119.8(3) yes 2_766 .
Ru(2) O(7) C(22) 119.7(3) yes . .
Ru(2) O(8) C(22) 118.5(3) yes 2_766 .
C(34) O(9) C(35) 118.0(3) yes . .
Ru(1) N(1) C(29) 161.1(4) yes . .
Ru(2) N(2) C(31) 161.9(4) yes . .
O(1) C(1) O(2) 122.0(4) yes . .
O(1) C(1) C(2) 117.3(4) yes . .
O(2) C(1) C(2) 120.6(4) yes . .
C(1) C(2) C(3) 116.3(4) yes . .
C(1) C(2) C(7) 126.6(5) yes . .
C(3) C(2) C(7) 117.1(5) yes . .
C(2) C(3) C(4) 122.1(5) yes . .
C(3) C(4) C(5) 119.5(6) yes . .
C(4) C(5) C(6) 120.3(6) yes . .
C(5) C(6) C(7) 120.4(5) yes . .
Cl(1) C(7) C(2) 123.0(4) yes . .
Cl(1) C(7) C(6) 116.4(4) yes . .
C(2) C(7) C(6) 120.6(5) yes . .
O(3) C(8) O(4) 122.8(5) yes . .
O(3) C(8) C(9) 117.3(4) yes . .
O(4) C(8) C(9) 119.7(4) yes . .
C(8) C(9) C(10) 120.9(5) yes . .
C(8) C(9) C(14) 119.7(5) yes . .
C(10) C(9) C(14) 119.4(6) yes . .
Cl(2) C(10) C(9) 123.7(6) yes . .
Cl(2) C(10) C(11) 115.1(5) yes . .
C(9) C(10) C(11) 120.7(7) yes . .
C(10) C(11) C(12) 119.0(7) yes . .
C(11) C(12) C(13) 121.1(8) yes . .
C(12) C(13) C(14) 120.5(8) yes . .
Cl(3) C(14) C(9) 126.8(6) yes . .
Cl(3) C(14) C(13) 114.0(6) yes . .
C(9) C(14) C(13) 119.1(6) yes . .
O(5) C(15) O(6) 123.5(4) yes . .
O(5) C(15) C(16) 117.5(4) yes . .
O(6) C(15) C(16) 118.9(4) yes . .
C(15) C(16) C(17) 117.9(5) yes . .
C(15) C(16) C(21) 123.8(5) yes . .
C(17) C(16) C(21) 118.3(5) yes . .
C(16) C(17) C(18) 121.8(6) yes . .
C(17) C(18) C(19) 118.7(7) yes . .
C(18) C(19) C(20) 121.0(6) yes . .
C(19) C(20) C(21) 119.2(6) yes . .
Cl(4) C(21) C(16) 122.9(5) yes . .
Cl(4) C(21) C(20) 116.3(5) yes . .
C(16) C(21) C(20) 120.7(6) yes . .
O(7) C(22) O(8) 122.7(4) yes . .
O(7) C(22) C(23) 118.6(5) yes . .
O(8) C(22) C(23) 118.6(4) yes . .
C(22) C(23) C(24) 123.3(5) yes . .
C(22) C(23) C(28) 118.2(6) yes . .
C(24) C(23) C(28) 118.5(6) yes . .
Cl(5) C(24) C(23) 124.9(5) yes . .
Cl(5) C(24) C(25) 116.3(7) yes . .
C(23) C(24) C(25) 118.6(7) yes . .
C(24) C(25) C(26) 118.6(9) yes . .
C(25) C(26) C(27) 122.4(8) yes . .
C(26) C(27) C(28) 118.8(9) yes . .
Cl(6) C(28) C(23) 145.2(8) yes . .
Cl(6) C(28) C(27) 91.8(8) yes . .
C(23) C(28) C(27) 123.0(9) yes . .
N(1) C(29) C(30) 178.2(6) yes . .
C(29) C(30) C(31) 113.4(4) yes . .
C(29) C(30) C(32) 118.7(4) yes . .
C(31) C(30) C(32) 127.9(4) yes . .
N(2) C(31) C(30) 174.7(5) yes . .
C(30) C(32) C(33) 119.4(4) yes . .
C(30) C(32) C(34) 121.8(4) yes . 2_765
C(33) C(32) C(34) 118.8(4) yes . 2_765
C(32) C(33) C(34) 121.3(4) yes . .
O(9) C(34) C(32) 114.5(4) yes . 2_765
O(9) C(34) C(33) 125.6(4) yes . .
C(32) C(34) C(33) 119.9(4) yes 2_765 .
C(2) C(3) H(1) 119.0 no . .
C(4) C(3) H(1) 119.0 no . .
C(3) C(4) H(2) 120.3 no . .
C(5) C(4) H(2) 120.3 no . .
C(4) C(5) H(3) 119.8 no . .
C(6) C(5) H(3) 119.8 no . .
C(5) C(6) H(4) 119.8 no . .
C(7) C(6) H(4) 119.8 no . .
C(10) C(11) H(5) 120.5 no . .
C(12) C(11) H(5) 120.5 no . .
C(11) C(12) H(6) 119.5 no . .
C(13) C(12) H(6) 119.5 no . .
C(12) C(13) H(7) 119.7 no . .
C(14) C(13) H(7) 119.7 no . .
C(16) C(17) H(8) 119.1 no . .
C(18) C(17) H(8) 119.1 no . .
C(17) C(18) H(9) 120.7 no . .
C(19) C(18) H(9) 120.6 no . .
C(18) C(19) H(10) 119.5 no . .
C(20) C(19) H(10) 119.5 no . .
C(19) C(20) H(11) 120.4 no . .
C(21) C(20) H(11) 120.4 no . .
C(24) C(25) H(12) 120.7 no . .
C(26) C(25) H(12) 120.7 no . .
C(25) C(26) H(13) 118.8 no . .
C(27) C(26) H(13) 118.8 no . .
C(26) C(27) H(14) 120.6 no . .
C(28) C(27) H(14) 120.6 no . .
C(32) C(33) H(15) 119.4 no . .
C(34) C(33) H(15) 119.4 no . .
O(9) C(35) H(16) 109.5 no . .
O(9) C(35) H(17) 109.5 no . .
O(9) C(35) H(18) 109.5 no . .
H(16) C(35) H(17) 109.5 no . .
H(16) C(35) H(18) 109.5 no . .
H(17) C(35) H(18) 109.5 no . .

loop_
_geom_bond_atom_site_label_1
_geom_bond_atom_site_label_2
_geom_bond_distance
_geom_bond_publ_flag
_geom_bond_site_symmetry_2
Ru(1) Ru(1) 2.2723(5) yes 2_675
Ru(1) O(1) 2.019(3) yes .
Ru(1) O(2) 2.037(3) yes 2_675
Ru(1) O(3) 2.025(3) yes .
Ru(1) O(4) 2.034(3) yes 2_675
Ru(1) N(1) 2.207(4) yes .
Ru(2) Ru(2) 2.2796(4) yes 2_766
Ru(2) O(5) 2.037(3) yes .
Ru(2) O(6) 2.033(3) yes 2_766
Ru(2) O(7) 2.040(3) yes .
Ru(2) O(8) 2.046(3) yes 2_766
Ru(2) N(2) 2.225(4) yes .
Cl(1) C(7) 1.726(6) yes .
Cl(2) C(10) 1.725(9) yes .
Cl(3) C(14) 1.707(10) yes .
Cl(4) C(21) 1.732(7) yes .
Cl(5) C(24) 1.680(7) yes .
Cl(6) C(28) 1.322(15) yes .
O(1) C(1) 1.276(5) yes .
O(2) C(1) 1.267(6) yes .
O(3) C(8) 1.279(6) yes .
O(4) C(8) 1.270(6) yes .
O(5) C(15) 1.279(6) yes .
O(6) C(15) 1.263(6) yes .
O(7) C(22) 1.280(6) yes .
O(8) C(22) 1.275(6) yes .
O(9) C(34) 1.353(5) yes .
O(9) C(35) 1.438(6) yes .
N(1) C(29) 1.148(6) yes .
N(2) C(31) 1.136(6) yes .
C(1) C(2) 1.479(7) yes .
C(2) C(3) 1.423(8) yes .
C(2) C(7) 1.391(7) yes .
C(3) C(4) 1.383(9) yes .
C(4) C(5) 1.369(9) yes .
C(5) C(6) 1.393(9) yes .
C(6) C(7) 1.399(8) yes .
C(8) C(9) 1.478(9) yes .
C(9) C(10) 1.367(9) yes .
C(9) C(14) 1.378(9) yes .
C(10) C(11) 1.410(12) yes .
C(11) C(12) 1.356(12) yes .
C(12) C(13) 1.348(12) yes .
C(13) C(14) 1.407(13) yes .
C(15) C(16) 1.490(7) yes .
C(16) C(17) 1.371(9) yes .
C(16) C(21) 1.398(8) yes .
C(17) C(18) 1.396(9) yes .
C(18) C(19) 1.370(11) yes .
C(19) C(20) 1.389(11) yes .
C(20) C(21) 1.384(10) yes .
C(22) C(23) 1.474(7) yes .
C(23) C(24) 1.388(10) yes .
C(23) C(28) 1.367(10) yes .
C(24) C(25) 1.433(11) yes .
C(25) C(26) 1.385(15) yes .
C(26) C(27) 1.320(18) yes .
C(27) C(28) 1.379(12) yes .
C(29) C(30) 1.410(6) yes .
C(30) C(31) 1.407(7) yes .
C(30) C(32) 1.430(7) yes .
C(32) C(33) 1.408(7) yes .
C(32) C(34) 1.419(6) yes 2_765
C(33) C(34) 1.373(7) yes .
C(3) H(1) 0.950 no .
C(4) H(2) 0.950 no .
C(5) H(3) 0.950 no .
C(6) H(4) 0.950 no .
C(11) H(5) 0.950 no .
C(12) H(6) 0.950 no .
C(13) H(7) 0.950 no .
C(17) H(8) 0.950 no .
C(18) H(9) 0.950 no .
C(19) H(10) 0.950 no .
C(20) H(11) 0.950 no .
C(25) H(12) 0.950 no .
C(26) H(13) 0.950 no .
C(27) H(14) 0.950 no .
C(33) H(15) 0.950 no .
C(35) H(16) 0.980 no .
C(35) H(17) 0.980 no .
C(35) H(18) 0.980 no .

loop_
_geom_contact_atom_site_label_1
_geom_contact_atom_site_label_2
_geom_contact_distance
_geom_contact_site_symmetry_2
Cl(2) C(27) 3.572(12) 1_465
Cl(4) O(9) 3.443(4) 1_556
Cl(4) C(3) 3.544(6) 2_666
Cl(4) C(35) 3.476(6) 1_556
Cl(5) C(11) 3.587(9) 1_545
Cl(5) C(12) 3.460(8) 1_545
Cl(6) C(18) 3.267(13) 1_655
Cl(6) C(19) 3.433(14) 1_655
O(3) C(6) 3.344(7) 1_655
O(5) C(18) 3.310(7) 2_666
O(6) C(4) 3.563(7) 2_666
O(8) C(18) 3.571(7) 1_655
O(9) Cl(4) 3.443(4) 1_554
N(1) C(5) 3.513(9) 1_655
N(1) C(20) 3.412(8) 2_666
N(2) C(19) 3.370(7) 2_666
C(3) Cl(4) 3.544(6) 2_666
C(4) O(6) 3.563(7) 2_666
C(4) C(31) 3.468(9) 1_455
C(5) N(1) 3.513(9) 1_455
C(5) C(29) 3.360(9) 1_455
C(6) O(3) 3.344(7) 1_455
C(11) Cl(5) 3.587(9) 1_565
C(12) Cl(5) 3.460(8) 1_565
C(13) C(31) 3.591(11) 1_565
C(18) Cl(6) 3.267(13) 1_455
C(18) O(5) 3.310(7) 2_666
C(18) O(8) 3.571(7) 1_455
C(19) Cl(6) 3.433(14) 1_455
C(19) N(2) 3.370(7) 2_666
C(19) C(31) 3.582(8) 2_666
C(20) N(1) 3.412(8) 2_666
C(20) C(29) 3.496(8) 2_666
C(27) Cl(2) 3.572(12) 1_645
C(29) C(5) 3.360(9) 1_655
C(29) C(20) 3.496(8) 2_666
C(31) C(4) 3.468(9) 1_655
C(31) C(13) 3.591(11) 1_545
C(31) C(19) 3.582(8) 2_666
C(35) Cl(4) 3.476(6) 1_554
Cl(4) H(1) 2.850 2_666
Cl(4) H(2) 3.133 2_666
Cl(4) H(17) 2.767 1_556
Cl(5) H(6) 3.510 1_545
Cl(6) H(3) 3.003 2_666
Cl(6) H(9) 2.641 1_655
Cl(6) H(10) 2.935 1_655
O(1) H(11) 3.280 2_666
O(2) H(4) 3.536 2_575
O(3) H(4) 2.530 1_655
O(5) H(6) 3.170 1_545
O(5) H(9) 3.124 2_666
O(6) H(2) 2.629 2_666
O(8) H(2) 3.333 2_666
O(8) H(3) 3.467 2_666
O(8) H(9) 2.911 1_655
O(8) H(10) 3.445 1_655
O(9) H(7) 3.567 2_775
N(1) H(3) 3.225 1_655
N(1) H(10) 3.153 2_666
N(1) H(11) 2.653 2_666
N(2) H(2) 3.023 1_655
N(2) H(3) 3.490 1_655
N(2) H(6) 3.065 1_545
N(2) H(7) 3.259 1_545
N(2) H(10) 3.072 2_666
C(2) H(12) 3.342 1_465
C(3) H(12) 2.981 1_465
C(4) H(12) 2.737 1_465
C(5) H(10) 3.516 2_566
C(5) H(12) 2.852 1_465
C(6) H(12) 3.189 1_465
C(7) H(12) 3.428 1_465
C(8) H(4) 3.161 1_655
C(9) H(4) 3.166 1_655
C(10) H(4) 3.427 1_655
C(11) H(8) 3.144 1_565
C(12) H(8) 3.235 1_565
C(13) H(11) 3.567 2_676
C(15) H(2) 3.461 2_666
C(16) H(8) 3.572 2_666
C(16) H(13) 3.193 2_756
C(17) H(5) 3.162 1_545
C(17) H(8) 3.322 2_666
C(17) H(13) 2.961 2_756
C(18) H(5) 3.368 1_545
C(18) H(13) 3.252 2_756
C(19) H(3) 3.546 2_566
C(20) H(1) 3.062 2_666
C(20) H(6) 3.310 2_676
C(20) H(7) 3.494 2_676
C(21) H(1) 2.937 2_666
C(21) H(2) 3.452 2_666
C(21) H(6) 3.355 2_676
C(22) H(9) 3.489 1_655
C(28) H(9) 3.248 1_655
C(29) H(3) 3.122 1_655
C(29) H(7) 3.357 1_545
C(29) H(10) 3.155 2_666
C(29) H(11) 2.789 2_666
C(30) H(2) 3.525 1_655
C(30) H(3) 3.582 1_655
C(30) H(7) 2.781 1_545
C(30) H(11) 3.505 2_666
C(31) H(2) 2.985 1_655
C(31) H(3) 3.322 1_655
C(31) H(6) 3.420 1_545
C(31) H(7) 2.800 1_545
C(31) H(10) 3.180 2_666
C(31) H(11) 3.566 2_666
C(32) H(7) 3.167 1_545
C(34) H(7) 3.591 2_775
H(1) Cl(4) 2.850 2_666
H(1) C(20) 3.062 2_666
H(1) C(21) 2.937 2_666
H(1) H(11) 2.950 2_666
H(1) H(12) 3.457 1_465
H(2) Cl(4) 3.133 2_666
H(2) O(6) 2.629 2_666
H(2) O(8) 3.333 2_666
H(2) N(2) 3.023 1_455
H(2) C(15) 3.461 2_666
H(2) C(21) 3.452 2_666
H(2) C(30) 3.525 1_455
H(2) C(31) 2.985 1_455
H(2) H(12) 3.097 1_465
H(3) Cl(6) 3.003 2_666
H(3) O(8) 3.467 2_666
H(3) N(1) 3.225 1_455
H(3) N(2) 3.490 1_455
H(3) C(19) 3.546 2_566
H(3) C(29) 3.122 1_455
H(3) C(30) 3.582 1_455
H(3) C(31) 3.322 1_455
H(3) H(10) 2.599 2_566
H(3) H(12) 3.274 1_465
H(4) O(2) 3.536 2_575
H(4) O(3) 2.530 1_455
H(4) C(8) 3.161 1_455
H(4) C(9) 3.166 1_455
H(4) C(10) 3.427 1_455
H(5) C(17) 3.162 1_565
H(5) C(18) 3.368 1_565
H(5) H(8) 2.481 1_565
H(5) H(9) 2.922 1_565
H(6) Cl(5) 3.510 1_565
H(6) O(5) 3.170 1_565
H(6) N(2) 3.065 1_565
H(6) C(20) 3.310 2_676
H(6) C(21) 3.355 2_676
H(6) C(31) 3.420 1_565
H(6) H(8) 2.661 1_565
H(6) H(11) 3.571 2_676
H(7) O(9) 3.567 2_775
H(7) N(2) 3.259 1_565
H(7) C(20) 3.494 2_676
H(7) C(29) 3.357 1_565
H(7) C(30) 2.781 1_565
H(7) C(31) 2.800 1_565
H(7) C(32) 3.167 1_565
H(7) C(34) 3.591 2_775
H(7) H(11) 3.114 2_676
H(8) C(11) 3.144 1_545
H(8) C(12) 3.235 1_545
H(8) C(16) 3.572 2_666
H(8) C(17) 3.322 2_666
H(8) H(5) 2.481 1_545
H(8) H(6) 2.661 1_545
H(8) H(8) 3.295 2_666
H(8) H(13) 3.177 2_756
H(9) Cl(6) 2.641 1_455
H(9) O(5) 3.124 2_666
H(9) O(8) 2.911 1_455
H(9) C(22) 3.489 1_455
H(9) C(28) 3.248 1_455
H(9) H(5) 2.922 1_545
H(9) H(14) 3.576 2_756
H(10) Cl(6) 2.935 1_455
H(10) O(8) 3.445 1_455
H(10) N(1) 3.153 2_666
H(10) N(2) 3.072 2_666
H(10) C(5) 3.516 2_566
H(10) C(29) 3.155 2_666
H(10) C(31) 3.180 2_666
H(10) H(3) 2.599 2_566
H(11) O(1) 3.280 2_666
H(11) N(1) 2.653 2_666
H(11) C(13) 3.567 2_676
H(11) C(29) 2.789 2_666
H(11) C(30) 3.505 2_666
H(11) C(31) 3.566 2_666
H(11) H(1) 2.950 2_666
H(11) H(6) 3.571 2_676
H(11) H(7) 3.114 2_676
H(12) C(2) 3.342 1_645
H(12) C(3) 2.981 1_645
H(12) C(4) 2.737 1_645
H(12) C(5) 2.852 1_645
H(12) C(6) 3.189 1_645
H(12) C(7) 3.428 1_645
H(12) H(1) 3.457 1_645
H(12) H(2) 3.097 1_645
H(12) H(3) 3.274 1_645
H(13) C(16) 3.193 2_756
H(13) C(17) 2.961 2_756
H(13) C(18) 3.252 2_756
H(13) H(8) 3.177 2_756
H(14) H(9) 3.576 2_756
H(14) H(14) 3.578 2_856
H(17) Cl(4) 2.767 1_554
